data_4023898
loop_
_publ_author_name
'Ryukichi Takagi'
'Yuta Inoue'
'Katsuo Ohkata'

_publ_contact_author_address
;
Department of Chemistry, Graduate School of Science, Hiroshima University
1-3-1 Kagamiyama, Higashi-Hiroshima 739-8526, Japan
;
_publ_contact_author_email ' rtakagi@hiroshima-u.ac.jp '
_publ_contact_author_fax ' +81-82-424-0747 '
_publ_contact_author_name ' Ryukichi Takagi '
_publ_contact_author_phone ' +81-82-424-7434 '
_publ_section_title
;
 Construction of the Adamantane Core of Plukenetione-Type
 Polycyclic Polyprenylated Acylphloroglucinols
;
_journal_name_full 'Journal of Organic Chemistry'
_journal_page_first 9320
_journal_page_last 9325
_journal_paper_doi 10.1021/jo801595y
_journal_volume 73
_journal_year 2008
_chemical_formula_moiety 'C17 H30 O3 '
_chemical_formula_sum 'C17 H30 O3'
_chemical_formula_weight 282.42
_chemical_melting_point 117.5(15)
_space_group_IT_number 15
_symmetry_cell_setting monoclinic
_symmetry_Int_Tables_number 15
_symmetry_space_group_name_Hall '-C 2yc'
_symmetry_space_group_name_H-M 'C 1 2/c 1'
_audit_creation_date 'Thu Oct 19 16:11:14 2006'
_audit_creation_method 'by teXsan'
_cell_angle_alpha 90
_cell_angle_beta 103.948(1)
_cell_angle_gamma 90
_cell_formula_units_Z 8
_cell_length_a 27.9040(6)
_cell_length_b 8.0610(2)
_cell_length_c 15.3390(4)
_cell_measurement_temperature 273.2
_cell_volume 3348.5(1)
_computing_cell_refinement Scalepack
_computing_data_collection Denzo
_computing_data_reduction 'teXsan Ver. 1.11'
_computing_publication_material 'teXsan Ver. 1.11'
_computing_structure_refinement 'teXsan Ver. 1.10'
_computing_structure_solution SIR92
_diffrn_measured_fraction_theta_full 0.9478
_diffrn_measured_fraction_theta_max 0.9478
_diffrn_measurement_device_type MacScienceDIP2030
_diffrn_radiation_type 'Mo K\a'
_diffrn_radiation_wavelength 0.7107
_diffrn_reflns_limit_h_max 36
_diffrn_reflns_limit_h_min 0
_diffrn_reflns_limit_k_max 10
_diffrn_reflns_limit_k_min 0
_diffrn_reflns_limit_l_max 19
_diffrn_reflns_limit_l_min -20
_diffrn_reflns_number 4079
_diffrn_reflns_theta_full 27.92
_diffrn_reflns_theta_max 27.92
_exptl_absorpt_coefficient_mu 0.074
_exptl_absorpt_correction_type none
_exptl_crystal_colour colorless
_exptl_crystal_density_diffrn 1.120
_exptl_crystal_density_method 'not measured'
_exptl_crystal_description thin
_exptl_crystal_size_max 0.300
_exptl_crystal_size_mid 0.200
_exptl_crystal_size_min 0.150
_refine_diff_density_max 0.19
_refine_diff_density_min -0.23
_refine_ls_extinction_method none
_refine_ls_goodness_of_fit_ref 1.433
_refine_ls_hydrogen_treatment noref
_refine_ls_number_parameters 181
_refine_ls_number_reflns 3571
_refine_ls_R_factor_gt 0.0784
_refine_ls_shift/su_max 0.1251
_refine_ls_structure_factor_coef Fsqd
_refine_ls_weighting_details 'w = 1/[\s^2^(Fo^2^) + (0.20000(Max(Fo^2^,0) + 2Fc^2^)/3)^2^]'
_refine_ls_weighting_scheme calc
_refine_ls_wR_factor_ref 0.3240
_reflns_number_gt 2944
_reflns_number_total 3813
_reflns_threshold_expression F^2^>2.0\s(F^2^)
_cod_data_source_file jo801595y_si_001.cif
_cod_data_source_block bicyclo-reduction
_cod_depositor_comments
;
The following automatic conversions were performed:

'_chemical_melting_point' value '116-119' was changed to '117.5(15)'
- the average value was taken and precision was estimated.

Automatic conversion script
Id: cif_fix_values 1646 2011-03-28 12:23:43Z adriana 
;
_cod_original_formula_sum 'C17 H30 O3 '
_cod_database_code 4023898

loop_
_symmetry_equiv_pos_as_xyz
x,y,z
-x,y,1/2-z
-x,-y,-z
x,-y,1/2+z
1/2+x,1/2+y,z
1/2-x,1/2+y,1/2-z
1/2-x,1/2-y,-z
1/2+x,1/2-y,1/2+z

loop_
_atom_site_label
_atom_site_type_symbol
_atom_site_fract_x
_atom_site_fract_y
_atom_site_fract_z
_atom_site_U_iso_or_equiv
_atom_site_adp_type
_atom_site_occupancy
_atom_site_calc_flag
_atom_site_refinement_flags
_atom_site_disorder_assembly
_atom_site_disorder_group
O(1) O 0.71562(7) 0.0242(2) 0.0910(2) 0.0773(7) Uani 1.00 d . . .
O(2) O 0.56241(6) 0.0345(2) 0.17985(10) 0.0491(4) Uani 1.00 d . . .
O(3) O 0.54465(6) -0.0816(2) -0.15071(9) 0.0592(5) Uani 1.00 d . . .
C(1) C 0.68598(9) -0.0592(3) 0.1356(2) 0.0593(7) Uani 1.00 d . . .
C(2) C 0.6972(1) -0.2001(4) 0.1810(2) 0.0732(9) Uani 1.00 d . . .
C(3) C 0.6600(1) -0.2920(3) 0.2190(2) 0.0735(8) Uani 1.00 d . . .
C(4) C 0.60742(10) -0.2308(3) 0.1789(1) 0.0519(6) Uani 1.00 d . . .
C(5) C 0.59297(9) -0.2787(3) 0.0780(1) 0.0503(6) Uani 1.00 d . . .
C(6) C 0.57458(7) -0.1387(2) 0.0105(1) 0.0396(5) Uani 1.00 d . . .
C(7) C 0.60649(8) 0.0220(3) 0.0268(1) 0.0442(5) Uani 1.00 d . . .
C(8) C 0.63759(8) 0.0360(3) 0.1262(2) 0.0457(6) Uani 1.00 d . . .
C(9) C 0.60991(9) -0.0424(3) 0.1912(1) 0.0474(6) Uani 1.00 d . . .
C(10) C 0.7599(1) -0.0522(4) 0.0811(3) 0.085(1) Uani 1.00 d . . .
C(11) C 0.7776(2) 0.0408(7) 0.0127(4) 0.136(2) Uani 1.00 d . . .
C(12) C 0.5712(1) -0.3087(4) 0.2279(2) 0.0805(10) Uani 1.00 d . . .
C(13) C 0.56648(8) -0.2089(3) -0.0867(1) 0.0503(6) Uani 1.00 d . . .
C(14) C 0.6147(1) -0.2536(4) -0.1111(2) 0.0759(9) Uani 1.00 d . . .
C(15) C 0.5321(1) -0.3582(4) -0.1025(2) 0.0708(8) Uani 1.00 d . . .
C(16) C 0.5751(1) 0.1765(3) -0.0041(2) 0.0662(8) Uani 1.00 d . . .
C(17) C 0.6513(1) 0.2145(3) 0.1562(2) 0.0647(8) Uani 1.00 d . . .
H(2) H 0.7300 -0.2452 0.1875 0.0841 Uiso 1.00 calc . . .
H(2O) H 0.5541 0.0675 0.2338 0.0803 Uiso 1.00 calc . . .
H(3A) H 0.6618 -0.4062 0.2066 0.0849 Uiso 1.00 calc . . .
H(3B) H 0.6675 -0.2750 0.2824 0.0849 Uiso 1.00 calc . . .
H(3O) H 0.5103 -0.0510 -0.1490 0.0803 Uiso 1.00 calc . . .
H(5A) H 0.6212 -0.3253 0.0636 0.0616 Uiso 1.00 calc . . .
H(5B) H 0.5675 -0.3597 0.0700 0.0616 Uiso 1.00 calc . . .
H(6) H 0.5427 -0.1081 0.0180 0.0455 Uiso 1.00 calc . . .
H(7) H 0.6299 0.0154 -0.0102 0.0547 Uiso 1.00 calc . . .
H(9) H 0.6283 -0.0201 0.2511 0.0539 Uiso 1.00 calc . . .
H(10A) H 0.7834 -0.0567 0.1413 0.0949 Uiso 1.00 calc . . .
H(10B) H 0.7533 -0.1689 0.0655 0.0949 Uiso 1.00 calc . . .
H(11A) H 0.8089 -0.0034 0.0058 0.1525 Uiso 1.00 calc . . .
H(11B) H 0.7551 0.0444 -0.0415 0.1525 Uiso 1.00 calc . . .
H(11C) H 0.7854 0.1558 0.0344 0.1525 Uiso 1.00 calc . . .
H(12A) H 0.5807 -0.2765 0.2906 0.0864 Uiso 1.00 calc . . .
H(12B) H 0.5388 -0.2716 0.2035 0.0864 Uiso 1.00 calc . . .
H(12C) H 0.5727 -0.4260 0.2250 0.0864 Uiso 1.00 calc . . .
H(14A) H 0.6315 -0.3405 -0.0734 0.0851 Uiso 1.00 calc . . .
H(14B) H 0.6081 -0.2921 -0.1724 0.0851 Uiso 1.00 calc . . .
H(14C) H 0.6354 -0.1594 -0.1053 0.0851 Uiso 1.00 calc . . .
H(15A) H 0.5003 -0.3304 -0.0941 0.0920 Uiso 1.00 calc . . .
H(15B) H 0.5279 -0.3998 -0.1627 0.0920 Uiso 1.00 calc . . .
H(15C) H 0.5452 -0.4474 -0.0620 0.0920 Uiso 1.00 calc . . .
H(16A) H 0.5943 0.2733 -0.0010 0.0817 Uiso 1.00 calc . . .
H(16B) H 0.5571 0.1615 -0.0670 0.0817 Uiso 1.00 calc . . .
H(16C) H 0.5510 0.1899 0.0298 0.0817 Uiso 1.00 calc . . .
H(17A) H 0.6694 0.2174 0.2182 0.0750 Uiso 1.00 calc . . .
H(17B) H 0.6709 0.2660 0.1211 0.0750 Uiso 1.00 calc . . .
H(17C) H 0.6219 0.2800 0.1514 0.0750 Uiso 1.00 calc . . .

loop_
_atom_site_aniso_label
_atom_site_aniso_U_11
_atom_site_aniso_U_22
_atom_site_aniso_U_33
_atom_site_aniso_U_12
_atom_site_aniso_U_13
_atom_site_aniso_U_23
O(1) 0.053(1) 0.063(1) 0.122(2) 0.0086(8) 0.032(1) -0.005(1)
O(2) 0.0578(9) 0.0593(10) 0.0328(8) 0.0050(7) 0.0157(7) -0.0010(6)
O(3) 0.0604(10) 0.088(1) 0.0297(7) 0.0249(9) 0.0110(7) 0.0094(7)
C(1) 0.050(1) 0.055(1) 0.069(2) 0.007(1) 0.007(1) -0.008(1)
C(2) 0.065(2) 0.065(2) 0.078(2) 0.020(1) -0.005(1) -0.003(1)
C(3) 0.105(2) 0.055(1) 0.048(1) 0.023(1) -0.004(1) 0.011(1)
C(4) 0.080(2) 0.045(1) 0.0303(10) 0.0035(10) 0.0115(10) 0.0071(8)
C(5) 0.076(1) 0.039(1) 0.035(1) -0.0023(9) 0.0122(10) 0.0012(8)
C(6) 0.0457(10) 0.046(1) 0.0289(9) 0.0076(8) 0.0134(7) 0.0009(7)
C(7) 0.053(1) 0.043(1) 0.042(1) 0.0072(8) 0.0211(9) 0.0089(8)
C(8) 0.048(1) 0.040(1) 0.050(1) 0.0043(8) 0.0149(9) -0.0015(8)
C(9) 0.060(1) 0.049(1) 0.0295(9) 0.0062(9) 0.0043(9) 0.0008(8)
C(10) 0.060(2) 0.082(2) 0.118(3) 0.023(1) 0.030(2) -0.011(2)
C(11) 0.111(3) 0.120(3) 0.209(6) 0.049(3) 0.101(4) 0.031(4)
C(12) 0.134(3) 0.063(2) 0.054(2) -0.009(2) 0.044(2) 0.015(1)
C(13) 0.055(1) 0.068(1) 0.0284(9) 0.024(1) 0.0119(8) -0.0010(9)
C(14) 0.072(2) 0.116(2) 0.046(1) 0.041(2) 0.026(1) 0.002(1)
C(15) 0.081(2) 0.070(2) 0.055(1) 0.006(1) 0.005(1) -0.024(1)
C(16) 0.087(2) 0.053(1) 0.061(2) 0.018(1) 0.021(1) 0.019(1)
C(17) 0.063(1) 0.048(1) 0.087(2) -0.003(1) 0.027(1) -0.012(1)

loop_
_atom_type_symbol
_atom_type_description
_atom_type_scat_dispersion_real
_atom_type_scat_dispersion_imag
_atom_type_scat_source
C C 0.003 0.002
;International Tables for Crystallography
(1992, Vol. C, Tables 4.2.6.8 and 6.1.1.1)
;
H H 0.000 0.000
;International Tables for Crystallography
(1992, Vol. C, Table 6.1.1.2)
;
O O 0.011 0.006
;International Tables for Crystallography
(1992, Vol. C, Tables 4.2.6.8 and 6.1.1.1)
;

loop_
_geom_angle_atom_site_label_1
_geom_angle_atom_site_label_2
_geom_angle_atom_site_label_3
_geom_angle
_geom_angle_site_symmetry_1
_geom_angle_site_symmetry_2
_geom_angle_site_symmetry_3
_geom_angle_publ_flag
C(1) O(1) C(10) 119.1(2) . . . yes
O(1) C(1) C(2) 125.9(2) . . . yes
O(1) C(1) C(8) 109.4(2) . . . yes
C(2) C(1) C(8) 124.7(2) . . . yes
C(1) C(2) C(3) 121.8(2) . . . yes
C(2) C(3) C(4) 111.8(2) . . . yes
C(3) C(4) C(5) 108.3(2) . . . yes
C(3) C(4) C(9) 105.1(2) . . . yes
C(3) C(4) C(12) 110.7(2) . . . yes
C(5) C(4) C(9) 111.2(2) . . . yes
C(5) C(4) C(12) 110.1(2) . . . yes
C(9) C(4) C(12) 111.3(2) . . . yes
C(4) C(5) C(6) 117.1(2) . . . yes
C(5) C(6) C(7) 114.7(2) . . . yes
C(5) C(6) C(13) 109.1(2) . . . yes
C(7) C(6) C(13) 113.6(2) . . . yes
C(6) C(7) C(8) 112.2(2) . . . yes
C(6) C(7) C(16) 111.4(2) . . . yes
C(8) C(7) C(16) 112.5(2) . . . yes
C(1) C(8) C(7) 109.0(2) . . . yes
C(1) C(8) C(9) 107.6(2) . . . yes
C(1) C(8) C(17) 107.0(2) . . . yes
C(7) C(8) C(9) 110.8(2) . . . yes
C(7) C(8) C(17) 113.6(2) . . . yes
C(9) C(8) C(17) 108.6(2) . . . yes
O(2) C(9) C(4) 113.6(2) . . . yes
O(2) C(9) C(8) 109.7(2) . . . yes
C(4) C(9) C(8) 110.1(2) . . . yes
O(1) C(10) C(11) 107.8(3) . . . yes
O(3) C(13) C(6) 109.3(2) . . . yes
O(3) C(13) C(14) 104.6(2) . . . yes
O(3) C(13) C(15) 107.9(2) . . . yes
C(6) C(13) C(14) 112.8(2) . . . yes
C(6) C(13) C(15) 112.3(2) . . . yes
C(14) C(13) C(15) 109.5(2) . . . yes

loop_
_geom_bond_atom_site_label_1
_geom_bond_atom_site_label_2
_geom_bond_distance
_geom_bond_site_symmetry_1
_geom_bond_site_symmetry_2
_geom_bond_publ_flag
O(1) C(1) 1.370(3) . . yes
O(1) C(10) 1.421(3) . . yes
O(2) C(9) 1.436(3) . . yes
O(3) C(13) 1.449(3) . . yes
C(1) C(2) 1.329(4) . . yes
C(1) C(8) 1.530(3) . . yes
C(2) C(3) 1.503(5) . . yes
C(3) C(4) 1.530(4) . . yes
C(4) C(5) 1.551(3) . . yes
C(4) C(9) 1.530(3) . . yes
C(4) C(12) 1.531(4) . . yes
C(5) C(6) 1.534(3) . . yes
C(6) C(7) 1.557(3) . . yes
C(6) C(13) 1.559(3) . . yes
C(7) C(8) 1.566(3) . . yes
C(7) C(16) 1.531(3) . . yes
C(8) C(9) 1.537(3) . . yes
C(8) C(17) 1.531(3) . . yes
C(10) C(11) 1.468(6) . . yes
C(13) C(14) 1.525(3) . . yes
C(13) C(15) 1.521(4) . . yes

loop_
_geom_contact_atom_site_label_1
_geom_contact_atom_site_label_2
_geom_contact_distance
_geom_contact_site_symmetry_1
_geom_contact_site_symmetry_2
_geom_contact_publ_flag
O(2) O(3) 2.787(2) . 4_555 ?
O(2) O(3) 2.937(2) . 3_655 ?
O(3) O(3) 3.439(3) . 2_654 ?
O(3) C(9) 3.511(3) . 4_554 ?

loop_
_geom_torsion_atom_site_label_1
_geom_torsion_atom_site_label_2
_geom_torsion_atom_site_label_3
_geom_torsion_atom_site_label_4
_geom_torsion
_geom_torsion_site_symmetry_1
_geom_torsion_site_symmetry_2
_geom_torsion_site_symmetry_3
_geom_torsion_site_symmetry_4
_geom_torsion_publ_flag
O(1) C(1) C(2) C(3) -173.0(3) . . . . yes
O(1) C(1) C(8) C(7) 70.4(2) . . . . yes
O(1) C(1) C(8) C(9) -169.4(2) . . . . yes
O(1) C(1) C(8) C(17) -52.9(3) . . . . yes
O(2) C(9) C(4) C(3) -164.4(2) . . . . yes
O(2) C(9) C(4) C(5) 78.6(2) . . . . yes
O(2) C(9) C(4) C(12) -44.6(3) . . . . yes
O(2) C(9) C(8) C(1) -175.6(2) . . . . yes
O(2) C(9) C(8) C(7) -56.6(2) . . . . yes
O(2) C(9) C(8) C(17) 68.9(2) . . . . yes
O(3) C(13) C(6) C(5) 174.6(2) . . . . yes
O(3) C(13) C(6) C(7) -56.1(2) . . . . yes
C(1) O(1) C(10) C(11) 165.6(4) . . . . yes
C(1) C(2) C(3) C(4) 14.8(4) . . . . yes
C(1) C(8) C(7) C(6) 85.6(2) . . . . yes
C(1) C(8) C(7) C(16) -147.9(2) . . . . yes
C(1) C(8) C(9) C(4) -49.8(2) . . . . yes
C(2) C(1) O(1) C(10) 8.5(5) . . . . yes
C(2) C(1) C(8) C(7) -110.2(3) . . . . yes
C(2) C(1) C(8) C(9) 10.0(3) . . . . yes
C(2) C(1) C(8) C(17) 126.5(3) . . . . yes
C(2) C(3) C(4) C(5) 67.1(3) . . . . yes
C(2) C(3) C(4) C(9) -51.9(3) . . . . yes
C(2) C(3) C(4) C(12) -172.1(2) . . . . yes
C(3) C(2) C(1) C(8) 7.7(4) . . . . yes
C(3) C(4) C(5) C(6) -126.1(2) . . . . yes
C(3) C(4) C(9) C(8) 72.0(2) . . . . yes
C(4) C(5) C(6) C(7) 46.3(3) . . . . yes
C(4) C(5) C(6) C(13) 175.1(2) . . . . yes
C(4) C(9) C(8) C(7) 69.2(2) . . . . yes
C(4) C(9) C(8) C(17) -165.3(2) . . . . yes
C(5) C(4) C(9) C(8) -44.9(3) . . . . yes
C(5) C(6) C(7) C(8) -22.2(2) . . . . yes
C(5) C(6) C(7) C(16) -149.4(2) . . . . yes
C(5) C(6) C(13) C(14) -69.5(3) . . . . yes
C(5) C(6) C(13) C(15) 54.8(2) . . . . yes
C(6) C(5) C(4) C(9) -11.1(3) . . . . yes
C(6) C(5) C(4) C(12) 112.8(2) . . . . yes
C(6) C(7) C(8) C(9) -32.6(2) . . . . yes
C(6) C(7) C(8) C(17) -155.2(2) . . . . yes
C(7) C(6) C(13) C(14) 59.9(3) . . . . yes
C(7) C(6) C(13) C(15) -175.8(2) . . . . yes
C(8) C(1) O(1) C(10) -172.1(2) . . . . yes
C(8) C(7) C(6) C(13) -148.6(2) . . . . yes
C(8) C(9) C(4) C(12) -168.1(2) . . . . yes
C(9) C(8) C(7) C(16) 94.0(2) . . . . yes
C(13) C(6) C(7) C(16) 84.2(2) . . . . yes
C(16) C(7) C(8) C(17) -28.6(2) . . . . yes
C(16) C(7) C(8) C(17) -28.6(2) . . . . yes
